data_4349860
loop_
_publ_author_name
'Zhang, Wan-Ying'
'Zhang, Yi-Quan'
'Jiang, Shang-Da'
'Sun, Wen-Bin'
'Li, Hong-Feng'
'Wang, Bing-Wu'
'Chen, Peng'
'Yan, Peng-Fei'
'Gao, Song'

_publ_section_title
;
 Dramatic impact of the lattice solvent on the dynamic magnetic relaxation
 of dinuclear dysprosium single-molecule magnets
;
_journal_issue 7
_journal_name_full 'Inorganic Chemistry Frontiers'
_journal_page_first 1575
_journal_paper_doi 10.1039/C8QI00266E
_journal_volume 5
_journal_year 2018
_chemical_formula_moiety 'C76 H62 Dy2 O14, 4(C H Cl3)'
_chemical_formula_sum 'C80 H66 Cl12 Dy2 O14'
_chemical_formula_weight 2001.73
_space_group_crystal_system triclinic
_space_group_IT_number 2
_space_group_name_Hall '-P 1'
_space_group_name_H-M_alt 'P -1'
_atom_sites_solution_hydrogens geom
_atom_sites_solution_primary direct
_atom_sites_solution_secondary difmap
_audit_block_doi 10.5517/cc1jd3hj
_audit_creation_date 2015-02-02
_audit_creation_method
;
  Olex2 1.2
  (compiled Dec  5 2012 16:20:19, GUI svn.r4385)
;
_audit_update_record
;
2015-07-09 deposited with the CCDC.
2018-05-02 downloaded from the CCDC.
;
_cell_angle_alpha 102.801(6)
_cell_angle_beta 91.679(5)
_cell_angle_gamma 108.946(7)
_cell_formula_units_Z 1
_cell_length_a 11.7531(9)
_cell_length_b 13.8438(10)
_cell_length_c 13.9872(7)
_cell_measurement_reflns_used 6200
_cell_measurement_temperature 293(2)
_cell_measurement_theta_max 29.9270
_cell_measurement_theta_min 2.9016
_cell_volume 2086.3(3)
_computing_cell_refinement
;
CrysAlisPro, Agilent Technologies,
Version 1.171.35.21 (release 20-01-2012 CrysAlis171 .NET)
(compiled Jan 23 2012,18:06:46)
;
_computing_data_collection
;
CrysAlisPro, Agilent Technologies,
Version 1.171.35.21 (release 20-01-2012 CrysAlis171 .NET)
(compiled Jan 23 2012,18:06:46)
;
_computing_data_reduction
;
CrysAlisPro, Agilent Technologies,
Version 1.171.35.21 (release 20-01-2012 CrysAlis171 .NET)
(compiled Jan 23 2012,18:06:46)
;
_computing_molecular_graphics
;
O. V. Dolomanov, L. J. Bourhis, R. J. Gildea, J. A. K. Howard and H. Puschmann,
OLEX2: a complete structure solution, refinement and analysis program.
J. Appl. Cryst. (2009). 42, 339-341.
;
_computing_publication_material
;
O. V. Dolomanov, L. J. Bourhis, R. J. Gildea, J. A. K. Howard and H. Puschmann,
OLEX2: a complete structure solution, refinement and analysis program.
J. Appl. Cryst. (2009). 42, 339-341.
;
_computing_structure_refinement
;
XL, G.M. Sheldrick, Acta Cryst.
(2008). A64, 112-122
;
_computing_structure_solution 'SHELXS-97 (Sheldrick, 1990)'
_diffrn_ambient_temperature 293(2)
_diffrn_detector_area_resol_mean 16.1954
_diffrn_measured_fraction_theta_full 0.998
_diffrn_measured_fraction_theta_max 0.864
_diffrn_measurement_details
;
#__ type_ start__ end____ width___ exp.time_
  1 omega  -10.00   90.00   1.0000   16.0000
omega____ theta____ kappa____ phi______ frames
    -       20.2277   77.0000  120.0000 100

#__ type_ start__ end____ width___ exp.time_
  2 omega   31.00   58.00   1.0000   16.0000
omega____ theta____ kappa____ phi______ frames
    -       20.2277   77.0000 -150.0000 27

#__ type_ start__ end____ width___ exp.time_
  3 omega    4.00   64.00   1.0000   16.0000
omega____ theta____ kappa____ phi______ frames
    -       20.2277   77.0000  -30.0000 60

#__ type_ start__ end____ width___ exp.time_
  4 omega  -10.00   86.00   1.0000   16.0000
omega____ theta____ kappa____ phi______ frames
    -       20.2277   77.0000 -120.0000 96

#__ type_ start__ end____ width___ exp.time_
  5 omega   23.00   49.00   1.0000   16.0000
omega____ theta____ kappa____ phi______ frames
    -      -21.3215   77.0000 -120.0000 26

#__ type_ start__ end____ width___ exp.time_
  6 omega   11.00   38.00   1.0000   16.0000
omega____ theta____ kappa____ phi______ frames
    -      -21.3215   77.0000  150.0000 27

#__ type_ start__ end____ width___ exp.time_
  7 omega  -48.00   49.00   1.0000   16.0000
omega____ theta____ kappa____ phi______ frames
    -      -21.3215   77.0000    0.0000 97
;
_diffrn_measurement_device_type 'Xcalibur, Eos'
_diffrn_measurement_method '\w scans'
_diffrn_orient_matrix_UB_11 0.0099563000
_diffrn_orient_matrix_UB_12 -0.0090455000
_diffrn_orient_matrix_UB_13 0.0470034000
_diffrn_orient_matrix_UB_21 0.0549557000
_diffrn_orient_matrix_UB_22 0.0433928000
_diffrn_orient_matrix_UB_23 0.0100829000
_diffrn_orient_matrix_UB_31 -0.0316540000
_diffrn_orient_matrix_UB_32 0.0339997000
_diffrn_orient_matrix_UB_33 0.0206460000
_diffrn_radiation_monochromator graphite
_diffrn_radiation_type 'Mo K\a'
_diffrn_radiation_wavelength 0.7107
_diffrn_reflns_av_R_equivalents 0.0384
_diffrn_reflns_av_unetI/netI 0.0746
_diffrn_reflns_limit_h_max 16
_diffrn_reflns_limit_h_min -12
_diffrn_reflns_limit_k_max 13
_diffrn_reflns_limit_k_min -18
_diffrn_reflns_limit_l_max 18
_diffrn_reflns_limit_l_min -18
_diffrn_reflns_number 19528
_diffrn_reflns_theta_full 26.00
_diffrn_reflns_theta_max 29.96
_diffrn_reflns_theta_min 2.90
_diffrn_source 'Enhance (Mo) X-ray Source'
_exptl_absorpt_coefficient_mu 2.222
_exptl_absorpt_correction_T_max 1.00000
_exptl_absorpt_correction_T_min 0.78558
_exptl_absorpt_correction_type multi-scan
_exptl_absorpt_process_details
;
CrysAlisPro, Agilent Technologies,
Version 1.171.35.21 (release 20-01-2012 CrysAlis171 .NET)
(compiled Jan 23 2012,18:06:46)
Empirical absorption correction using spherical harmonics,
 implemented in SCALE3 ABSPACK scaling algorithm.
;
_exptl_crystal_density_diffrn 1.593
_exptl_crystal_density_method 'not measured'
_exptl_crystal_description block
_exptl_crystal_F_000 994
_refine_diff_density_max 1.703
_refine_diff_density_min -1.204
_refine_diff_density_rms 0.117
_refine_ls_extinction_method none
_refine_ls_goodness_of_fit_ref 1.030
_refine_ls_hydrogen_treatment mixed
_refine_ls_matrix_type full
_refine_ls_number_parameters 489
_refine_ls_number_reflns 10517
_refine_ls_number_restraints 0
_refine_ls_restrained_S_all 1.030
_refine_ls_R_factor_all 0.0764
_refine_ls_R_factor_gt 0.0498
_refine_ls_shift/su_max 0.001
_refine_ls_shift/su_mean 0.000
_refine_ls_structure_factor_coef Fsqd
_refine_ls_weighting_details 'calc w=1/[\s^2^(Fo^2^)+(0.0567P)^2^+0.0000P] where P=(Fo^2^+2Fc^2^)/3'
_refine_ls_weighting_scheme calc
_refine_ls_wR_factor_gt 0.1077
_refine_ls_wR_factor_ref 0.1236
_reflns_number_gt 7914
_reflns_number_total 10517
_reflns_threshold_expression >2sigma(I)
_cod_data_source_file c8qi00266e2.cif
_cod_data_source_block 1
_cod_original_cell_volume 2086.3(2)
_cod_database_code 4349860
_reflns_odcompleteness_completeness 99.79
_reflns_odcompleteness_iscentric 1
_reflns_odcompleteness_theta 27.50
_olex2_refinement_description
;
1. Fixed Uiso
 At 1.2 times of:
  H25 of C25, H26 of C26, H11 of C11, H5 of C5, H38 of C38, H13 of C13, H21
  of C21, H27 of C27, H16 of C16, H3 of C3, H40 of C40, H24 of C24, H28 of C28,
  H37 of C37, H23 of C23, H4 of C4, H34 of C34, H31 of C31, H10 of C10, H22 of
  C22, H9 of C9, H36 of C36, H39 of C39, H12 of C12, H35 of C35, H20 of C20,
  H19 of C19
 At 1.5 times of:
  {H1A,H1B,H1C} of C1, {H8A,H8B,H8C} of C8
2.a Ternary CH refined with riding coordinates:
 C40(H40), C39(H39)
2.b Aromatic/amide H refined with riding coordinates:
 C38(H38), C5(H5), C12(H12), C35(H35), C20(H20), C19(H19), C11(H11), C26(H26),
 C25(H25), C13(H13), C21(H21), C27(H27), C16(H16), C3(H3), C24(H24), C28(H28),
 C37(H37), C23(H23), C4(H4), C34(H34), C31(H31), C10(H10), C22(H22), C9(H9),
 C36(H36)
2.c Idealised Me refined as rotating group:
 C1(H1A,H1B,H1C), C8(H8A,H8B,H8C)
;

loop_
_space_group_symop_id
_space_group_symop_operation_xyz
1 'x, y, z'
2 '-x, -y, -z'

loop_
_atom_site_label
_atom_site_type_symbol
_atom_site_fract_x
_atom_site_fract_y
_atom_site_fract_z
_atom_site_U_iso_or_equiv
_atom_site_adp_type
_atom_site_occupancy
_atom_site_symmetry_multiplicity
_atom_site_calc_flag
_atom_site_refinement_flags
Dy1 Dy 0.452534(18) 0.066151(16) 0.406589(16) 0.03627(8) Uani 1 1 d .
Cl1 Cl 0.3990(5) 0.5634(4) 0.0603(4) 0.266(3) Uani 1 1 d .
Cl6 Cl 0.7829(3) 0.1234(3) 0.0447(2) 0.1543(12) Uani 1 1 d .
Cl4 Cl 0.6745(4) 0.2706(5) 0.1412(3) 0.250(2) Uani 1 1 d .
Cl2 Cl 0.3433(4) 0.6995(3) 0.2262(3) 0.1996(17) Uani 1 1 d .
Cl5 Cl 0.8903(5) 0.3401(3) 0.0575(4) 0.214(2) Uani 1 1 d .
Cl3 Cl 0.1798(4) 0.5023(3) 0.1353(3) 0.1994(17) Uani 1 1 d .
O4 O 0.2842(3) -0.0812(3) 0.3435(2) 0.0457(8) Uani 1 1 d .
O5 O 0.3595(3) 0.1013(3) 0.2798(2) 0.0461(8) Uani 1 1 d .
C38 C 0.6132(6) 0.5146(5) 0.5882(5) 0.0747(19) Uani 1 1 d .
H38 H 0.6785 0.5313 0.5516 0.090 Uiso 1 1 calc R
O3 O 0.2577(3) 0.0880(3) 0.4937(2) 0.0477(8) Uani 1 1 d .
C5 C 0.3011(5) 0.0890(5) 0.7884(4) 0.0617(15) Uani 1 1 d .
H5 H 0.3125 0.0886 0.8544 0.074 Uiso 1 1 calc R
O6 O 0.4862(3) 0.2362(3) 0.4905(3) 0.0492(8) Uani 1 1 d .
C12 C -0.0730(6) -0.3572(5) 0.1985(6) 0.082(2) Uani 1 1 d .
H12 H -0.1244 -0.3972 0.1415 0.098 Uiso 1 1 calc R
C35 C 0.4243(7) 0.4686(8) 0.7007(7) 0.129(4) Uani 1 1 d .
H35 H 0.3618 0.4522 0.7400 0.155 Uiso 1 1 calc R
O2 O 0.4778(3) 0.0379(3) 0.7472(2) 0.0477(8) Uani 1 1 d .
C20 C 0.1184(7) 0.1613(6) 0.0385(5) 0.077(2) Uani 1 1 d .
H20 H 0.0422 0.1530 0.0101 0.093 Uiso 1 1 calc R
C19 C 0.1297(5) 0.1009(5) 0.1023(4) 0.0603(15) Uani 1 1 d .
H19 H 0.0613 0.0506 0.1152 0.072 Uiso 1 1 calc R
C11 C -0.0854(6) -0.3897(5) 0.2829(6) 0.086(2) Uani 1 1 d .
H11 H -0.1456 -0.4527 0.2836 0.103 Uiso 1 1 calc R
O7 O 0.6421(3) 0.1642(2) 0.3830(3) 0.0487(8) Uani 1 1 d .
C18 C 0.2420(5) 0.1148(4) 0.1469(4) 0.0441(11) Uani 1 1 d .
C26 C 1.0638(6) 0.3088(6) 0.3133(5) 0.077(2) Uani 1 1 d .
H26 H 1.1387 0.3190 0.2893 0.092 Uiso 1 1 calc R
C25 C 0.9901(5) 0.2093(5) 0.3134(5) 0.0649(16) Uani 1 1 d .
H25 H 1.0153 0.1521 0.2901 0.078 Uiso 1 1 calc R
C13 C 0.0166(5) -0.2637(4) 0.1975(4) 0.0593(14) Uani 1 1 d .
H13 H 0.0253 -0.2407 0.1396 0.071 Uiso 1 1 calc R
C1 C 0.1775(6) 0.1347(6) 0.4599(5) 0.080(2) Uani 1 1 d .
H1A H 0.1988 0.2064 0.4973 0.119 Uiso 1 1 calc R
H1B H 0.0959 0.0961 0.4684 0.119 Uiso 1 1 calc R
H1C H 0.1838 0.1332 0.3914 0.119 Uiso 1 1 calc R
C21 C 0.2197(8) 0.2338(6) 0.0170(5) 0.086(2) Uani 1 1 d .
H21 H 0.2118 0.2738 -0.0266 0.103 Uiso 1 1 calc R
C27 C 1.0272(6) 0.3942(6) 0.3489(5) 0.0725(18) Uani 1 1 d .
H27 H 1.0772 0.4618 0.3490 0.087 Uiso 1 1 calc R
C33 C 0.5474(5) 0.4105(4) 0.5815(4) 0.0605(16) Uani 1 1 d .
C16 C 0.1787(4) -0.0406(4) 0.2207(4) 0.0472(12) Uani 1 1 d .
H16 H 0.1088 -0.0658 0.1767 0.057 Uiso 1 1 calc R
C3 C 0.1873(5) 0.1153(5) 0.6571(4) 0.0613(15) Uani 1 1 d .
H3 H 0.1231 0.1332 0.6353 0.074 Uiso 1 1 calc R
O1 O 0.4375(3) 0.0374(2) 0.5613(2) 0.0362(7) Uani 1 1 d .
C40 C 0.8047(8) 0.2507(8) 0.1137(6) 0.113(3) Uani 1 1 d .
H40 H 0.8510 0.2598 0.1765 0.136 Uiso 1 1 calc R
C24 C 0.8777(5) 0.1938(4) 0.3482(4) 0.0506(12) Uani 1 1 d .
H24 H 0.8280 0.1260 0.3479 0.061 Uiso 1 1 calc R
C28 C 0.9152(5) 0.3781(5) 0.3846(4) 0.0614(15) Uani 1 1 d .
H28 H 0.8914 0.4358 0.4097 0.074 Uiso 1 1 calc R
C6 C 0.3786(5) 0.0643(4) 0.7230(4) 0.0449(11) Uani 1 1 d .
C14 C 0.0931(4) -0.2045(4) 0.2811(4) 0.0441(11) Uani 1 1 d .
C37 C 0.5839(7) 0.5951(6) 0.6486(6) 0.096(3) Uani 1 1 d .
H37 H 0.6281 0.6651 0.6514 0.116 Uiso 1 1 calc R
C23 C 0.3410(6) 0.1874(5) 0.1231(4) 0.0687(18) Uani 1 1 d .
H23 H 0.4176 0.1965 0.1513 0.082 Uiso 1 1 calc R
C17 C 0.2626(4) 0.0569(4) 0.2202(3) 0.0394(10) Uani 1 1 d .
C29 C 0.8385(4) 0.2779(4) 0.3835(4) 0.0451(11) Uani 1 1 d .
C4 C 0.2052(6) 0.1147(5) 0.7532(5) 0.0709(18) Uani 1 1 d .
H4 H 0.1523 0.1318 0.7966 0.085 Uiso 1 1 calc R
C32 C 0.5748(5) 0.3226(4) 0.5156(4) 0.0491(12) Uani 1 1 d .
C34 C 0.4529(6) 0.3876(6) 0.6368(6) 0.085(2) Uani 1 1 d .
H34 H 0.4068 0.3177 0.6323 0.102 Uiso 1 1 calc R
C31 C 0.6871(5) 0.3357(4) 0.4827(4) 0.0538(13) Uani 1 1 d .
H31 H 0.7475 0.4009 0.5056 0.065 Uiso 1 1 calc R
C10 C -0.0102(6) -0.3312(6) 0.3683(6) 0.086(2) Uani 1 1 d .
H10 H -0.0206 -0.3534 0.4265 0.103 Uiso 1 1 calc R
C2 C 0.2648(4) 0.0891(4) 0.5913(4) 0.0448(11) Uani 1 1 d .
C15 C 0.1928(4) -0.1037(4) 0.2832(3) 0.0391(10) Uani 1 1 d .
C22 C 0.3302(8) 0.2471(6) 0.0588(5) 0.093(3) Uani 1 1 d .
H22 H 0.3986 0.2962 0.0443 0.112 Uiso 1 1 calc R
C9 C 0.0795(5) -0.2402(5) 0.3658(4) 0.0605(15) Uani 1 1 d .
H9 H 0.1324 -0.2016 0.4223 0.073 Uiso 1 1 calc R
C7 C 0.3626(4) 0.0636(3) 0.6250(4) 0.0391(10) Uani 1 1 d .
C30 C 0.7157(4) 0.2575(4) 0.4173(4) 0.0427(11) Uani 1 1 d .
C8 C 0.5139(7) 0.0537(6) 0.8468(4) 0.085(2) Uani 1 1 d .
H8A H 0.4572 0.0014 0.8730 0.128 Uiso 1 1 calc R
H8B H 0.5167 0.1225 0.8818 0.128 Uiso 1 1 calc R
H8C H 0.5928 0.0480 0.8541 0.128 Uiso 1 1 calc R
C36 C 0.4887(8) 0.5705(7) 0.7043(8) 0.130(4) Uani 1 1 d .
H36 H 0.4684 0.6242 0.7447 0.156 Uiso 1 1 calc R
C39 C 0.3293(9) 0.5727(8) 0.1634(8) 0.125(3) Uani 1 1 d .
H39 H 0.3633 0.5413 0.2082 0.150 Uiso 1 1 calc R

loop_
_atom_site_aniso_label
_atom_site_aniso_U_11
_atom_site_aniso_U_22
_atom_site_aniso_U_33
_atom_site_aniso_U_23
_atom_site_aniso_U_13
_atom_site_aniso_U_12
Dy1 0.03612(13) 0.03442(13) 0.03929(14) 0.00741(9) -0.00277(9) 0.01497(9)
Cl1 0.315(6) 0.319(6) 0.306(6) 0.192(5) 0.226(5) 0.201(5)
Cl6 0.124(2) 0.164(3) 0.135(2) -0.015(2) 0.0199(17) 0.0303(19)
Cl4 0.169(3) 0.420(7) 0.227(4) 0.057(5) 0.081(3) 0.197(4)
Cl2 0.226(4) 0.120(2) 0.255(4) 0.001(3) -0.029(3) 0.095(3)
Cl5 0.272(5) 0.181(4) 0.230(4) 0.091(3) 0.129(4) 0.097(4)
Cl3 0.171(3) 0.176(4) 0.248(5) 0.079(3) 0.053(3) 0.035(3)
O4 0.045(2) 0.0402(19) 0.048(2) 0.0112(15) -0.0070(15) 0.0096(15)
O5 0.047(2) 0.0422(19) 0.049(2) 0.0131(15) -0.0096(16) 0.0149(15)
C38 0.063(4) 0.052(4) 0.098(5) -0.010(3) -0.014(3) 0.025(3)
O3 0.046(2) 0.060(2) 0.047(2) 0.0133(16) 0.0040(15) 0.0316(17)
C5 0.077(4) 0.077(4) 0.042(3) 0.010(3) 0.011(3) 0.043(3)
O6 0.040(2) 0.043(2) 0.060(2) 0.0009(16) 0.0015(16) 0.0159(16)
C12 0.063(4) 0.060(4) 0.103(6) 0.021(4) -0.029(4) -0.001(3)
C35 0.075(6) 0.132(8) 0.142(8) -0.060(6) 0.017(5) 0.045(5)
O2 0.054(2) 0.059(2) 0.0329(19) 0.0023(15) -0.0036(15) 0.0294(17)
C20 0.093(5) 0.092(5) 0.059(4) 0.022(4) -0.016(4) 0.047(4)
C19 0.063(4) 0.067(4) 0.059(4) 0.022(3) -0.008(3) 0.030(3)
C11 0.059(4) 0.060(4) 0.132(7) 0.042(4) -0.010(4) 0.002(3)
O7 0.043(2) 0.0339(19) 0.064(2) 0.0019(16) 0.0126(16) 0.0118(15)
C18 0.055(3) 0.044(3) 0.037(3) 0.008(2) -0.001(2) 0.024(2)
C26 0.045(4) 0.111(6) 0.072(5) 0.026(4) 0.013(3) 0.019(4)
C25 0.055(4) 0.080(5) 0.067(4) 0.018(3) 0.008(3) 0.033(3)
C13 0.059(4) 0.049(3) 0.064(4) 0.013(3) -0.007(3) 0.011(3)
C1 0.078(5) 0.128(6) 0.068(4) 0.032(4) 0.009(3) 0.077(5)
C21 0.133(7) 0.074(5) 0.061(5) 0.028(4) -0.012(4) 0.043(5)
C27 0.059(4) 0.074(5) 0.071(4) 0.024(3) 0.012(3) 0.000(3)
C33 0.053(4) 0.046(3) 0.073(4) -0.014(3) -0.006(3) 0.024(3)
C16 0.040(3) 0.050(3) 0.050(3) 0.016(2) -0.007(2) 0.012(2)
C3 0.060(4) 0.077(4) 0.065(4) 0.020(3) 0.015(3) 0.046(3)
O1 0.0389(17) 0.0354(17) 0.0381(18) 0.0080(13) 0.0029(13) 0.0185(13)
C40 0.120(7) 0.191(10) 0.052(5) 0.017(5) 0.012(4) 0.091(7)
C24 0.044(3) 0.055(3) 0.053(3) 0.014(2) 0.006(2) 0.017(2)
C28 0.060(4) 0.055(4) 0.067(4) 0.017(3) 0.006(3) 0.015(3)
C6 0.053(3) 0.039(3) 0.047(3) 0.007(2) 0.003(2) 0.022(2)
C14 0.038(3) 0.042(3) 0.053(3) 0.011(2) -0.002(2) 0.015(2)
C37 0.089(6) 0.058(4) 0.124(7) -0.028(4) -0.027(5) 0.038(4)
C23 0.072(4) 0.060(4) 0.065(4) 0.029(3) -0.019(3) 0.003(3)
C17 0.046(3) 0.040(3) 0.036(3) 0.008(2) 0.002(2) 0.021(2)
C29 0.047(3) 0.044(3) 0.045(3) 0.014(2) 0.003(2) 0.014(2)
C4 0.075(4) 0.093(5) 0.068(4) 0.021(4) 0.032(3) 0.056(4)
C32 0.047(3) 0.041(3) 0.060(3) 0.007(2) 0.004(2) 0.020(2)
C34 0.063(4) 0.070(5) 0.106(6) -0.016(4) 0.009(4) 0.025(3)
C31 0.050(3) 0.035(3) 0.066(4) -0.001(2) 0.001(3) 0.009(2)
C10 0.070(5) 0.080(5) 0.111(6) 0.056(5) -0.002(4) 0.010(4)
C2 0.044(3) 0.044(3) 0.051(3) 0.011(2) 0.007(2) 0.020(2)
C15 0.037(3) 0.040(3) 0.038(3) 0.0049(19) -0.001(2) 0.013(2)
C22 0.113(6) 0.076(5) 0.083(5) 0.047(4) -0.017(4) 0.006(4)
C9 0.055(3) 0.057(4) 0.063(4) 0.022(3) -0.009(3) 0.007(3)
C7 0.039(3) 0.032(2) 0.047(3) 0.0080(19) 0.007(2) 0.0138(19)
C30 0.042(3) 0.047(3) 0.045(3) 0.017(2) 0.004(2) 0.019(2)
C8 0.106(6) 0.128(6) 0.043(4) 0.011(4) 0.002(3) 0.077(5)
C36 0.079(6) 0.091(6) 0.182(10) -0.065(6) -0.007(6) 0.043(5)
C39 0.126(8) 0.124(8) 0.155(10) 0.050(7) 0.046(7) 0.069(7)

loop_
_atom_type_symbol
_atom_type_description
_atom_type_scat_dispersion_real
_atom_type_scat_dispersion_imag
_atom_type_scat_source
C C 0.0033 0.0016 'International Tables Vol C Tables 4.2.6.8 and 6.1.1.4'
H H 0.0000 0.0000 'International Tables Vol C Tables 4.2.6.8 and 6.1.1.4'
O O 0.0106 0.0060 'International Tables Vol C Tables 4.2.6.8 and 6.1.1.4'
Dy Dy -0.1892 4.4098 'International Tables Vol C Tables 4.2.6.8 and 6.1.1.4'
Cl Cl 0.1484 0.1585 'International Tables Vol C Tables 4.2.6.8 and 6.1.1.4'

loop_
_geom_angle_atom_site_label_1
_geom_angle_atom_site_label_2
_geom_angle_atom_site_label_3
_geom_angle
_geom_angle_site_symmetry_1
_geom_angle_site_symmetry_3
O4 Dy1 Dy1 91.35(8) . 2_656
O4 Dy1 O3 69.92(11) . .
O4 Dy1 O2 75.90(12) . 2_656
O4 Dy1 O1 91.19(11) . 2_656
O5 Dy1 Dy1 164.79(8) . 2_656
O5 Dy1 O4 73.61(11) . .
O5 Dy1 O3 81.89(11) . .
O5 Dy1 O6 87.14(12) . .
O5 Dy1 O2 78.26(11) . 2_656
O5 Dy1 O1 145.22(12) . .
O5 Dy1 O1 141.73(11) . 2_656
O3 Dy1 Dy1 95.21(7) . 2_656
O6 Dy1 Dy1 105.72(9) . 2_656
O6 Dy1 O4 135.72(12) . .
O6 Dy1 O3 68.09(11) . .
O6 Dy1 O2 139.32(12) . 2_656
O6 Dy1 O1 125.14(11) . 2_656
O6 Dy1 O1 82.56(12) . .
O2 Dy1 Dy1 96.22(7) 2_656 2_656
O2 Dy1 O3 144.11(11) 2_656 .
O7 Dy1 Dy1 97.31(9) . 2_656
O7 Dy1 O4 146.40(12) . .
O7 Dy1 O5 94.25(13) . .
O7 Dy1 O3 140.61(11) . .
O7 Dy1 O6 72.58(11) . .
O7 Dy1 O2 70.94(11) . 2_656
O7 Dy1 O1 79.14(11) . 2_656
O7 Dy1 O1 113.85(12) . .
O1 Dy1 Dy1 33.40(7) 2_656 2_656
O1 Dy1 Dy1 33.93(7) . 2_656
O1 Dy1 O4 91.05(11) . .
O1 Dy1 O3 63.43(10) . .
O1 Dy1 O3 126.25(10) 2_656 .
O1 Dy1 O2 128.91(10) . 2_656
O1 Dy1 O2 63.88(10) 2_656 2_656
O1 Dy1 O1 67.34(12) . 2_656
C15 O4 Dy1 135.7(3) . .
C17 O5 Dy1 137.6(3) . .
C33 C38 H38 119.4 . .
C33 C38 C37 121.2(7) . .
C37 C38 H38 119.4 . .
C1 O3 Dy1 125.1(3) . .
C2 O3 Dy1 113.7(3) . .
C2 O3 C1 117.0(4) . .
C6 C5 H5 120.9 . .
C6 C5 C4 118.2(5) . .
C4 C5 H5 120.9 . .
C32 O6 Dy1 137.8(3) . .
C11 C12 H12 120.3 . .
C11 C12 C13 119.3(7) . .
C13 C12 H12 120.3 . .
C34 C35 H35 120.2 . .
C36 C35 H35 120.2 . .
C36 C35 C34 119.5(8) . .
C6 O2 Dy1 112.6(3) . 2_656
C6 O2 C8 117.8(4) . .
C8 O2 Dy1 128.7(3) . 2_656
C19 C20 H20 119.9 . .
C21 C20 H20 119.9 . .
C21 C20 C19 120.1(6) . .
C20 C19 H19 119.9 . .
C18 C19 C20 120.3(6) . .
C18 C19 H19 119.9 . .
C12 C11 H11 119.4 . .
C12 C11 C10 121.2(6) . .
C10 C11 H11 119.4 . .
C30 O7 Dy1 137.3(3) . .
C19 C18 C17 124.1(5) . .
C23 C18 C19 117.9(5) . .
C23 C18 C17 117.9(5) . .
C25 C26 H26 119.9 . .
C25 C26 C27 120.1(6) . .
C27 C26 H26 119.9 . .
C26 C25 H25 120.0 . .
C26 C25 C24 120.0(6) . .
C24 C25 H25 120.0 . .
C12 C13 H13 119.7 . .
C14 C13 C12 120.6(6) . .
C14 C13 H13 119.7 . .
O3 C1 H1A 109.5 . .
O3 C1 H1B 109.5 . .
O3 C1 H1C 109.5 . .
H1A C1 H1B 109.5 . .
H1A C1 H1C 109.5 . .
H1B C1 H1C 109.5 . .
C20 C21 H21 119.9 . .
C22 C21 C20 120.2(6) . .
C22 C21 H21 119.9 . .
C26 C27 H27 120.2 . .
C26 C27 C28 119.5(6) . .
C28 C27 H27 120.2 . .
C38 C33 C32 122.4(6) . .
C34 C33 C38 118.6(6) . .
C34 C33 C32 119.0(5) . .
C17 C16 H16 117.8 . .
C17 C16 C15 124.3(5) . .
C15 C16 H16 117.8 . .
C4 C3 H3 120.0 . .
C4 C3 C2 119.9(5) . .
C2 C3 H3 120.0 . .
Dy1 O1 Dy1 112.66(12) . 2_656
C7 O1 Dy1 120.8(3) . 2_656
C7 O1 Dy1 126.1(3) . .
Cl6 C40 H40 106.9 . .
Cl4 C40 Cl6 113.0(6) . .
Cl4 C40 Cl5 112.4(6) . .
Cl4 C40 H40 106.9 . .
Cl5 C40 Cl6 110.4(4) . .
Cl5 C40 H40 106.9 . .
C25 C24 H24 119.5 . .
C29 C24 C25 121.0(5) . .
C29 C24 H24 119.5 . .
C27 C28 H28 119.4 . .
C29 C28 C27 121.2(6) . .
C29 C28 H28 119.4 . .
C5 C6 O2 124.8(5) . .
C7 C6 C5 121.8(5) . .
C7 C6 O2 113.5(4) . .
C13 C14 C15 122.5(5) . .
C13 C14 C9 118.8(5) . .
C9 C14 C15 118.6(5) . .
C38 C37 H37 120.3 . .
C36 C37 C38 119.4(8) . .
C36 C37 H37 120.3 . .
C18 C23 H23 119.1 . .
C18 C23 C22 121.9(6) . .
C22 C23 H23 119.1 . .
O5 C17 C18 116.6(4) . .
O5 C17 C16 123.4(4) . .
C16 C17 C18 120.0(4) . .
C24 C29 C28 118.2(5) . .
C24 C29 C30 119.3(5) . .
C28 C29 C30 122.5(5) . .
C5 C4 H4 119.2 . .
C3 C4 C5 121.5(5) . .
C3 C4 H4 119.2 . .
O6 C32 C33 114.8(5) . .
O6 C32 C31 123.3(5) . .
C31 C32 C33 121.9(5) . .
C35 C34 H34 119.6 . .
C33 C34 C35 120.8(7) . .
C33 C34 H34 119.6 . .
C32 C31 H31 117.9 . .
C32 C31 C30 124.2(5) . .
C30 C31 H31 117.9 . .
C11 C10 H10 120.6 . .
C9 C10 C11 118.8(6) . .
C9 C10 H10 120.6 . .
O3 C2 C3 125.7(5) . .
O3 C2 C7 114.6(4) . .
C3 C2 C7 119.7(5) . .
O4 C15 C16 124.6(4) . .
O4 C15 C14 115.9(4) . .
C16 C15 C14 119.5(4) . .
C21 C22 C23 119.5(7) . .
C21 C22 H22 120.2 . .
C23 C22 H22 120.2 . .
C14 C9 H9 119.4 . .
C10 C9 C14 121.1(6) . .
C10 C9 H9 119.4 . .
O1 C7 C6 121.2(4) . .
O1 C7 C2 119.9(4) . .
C6 C7 C2 118.9(4) . .
O7 C30 C29 114.9(4) . .
O7 C30 C31 123.9(5) . .
C31 C30 C29 121.2(5) . .
O2 C8 H8A 109.5 . .
O2 C8 H8B 109.5 . .
O2 C8 H8C 109.5 . .
H8A C8 H8B 109.5 . .
H8A C8 H8C 109.5 . .
H8B C8 H8C 109.5 . .
C35 C36 C37 120.4(7) . .
C35 C36 H36 119.8 . .
C37 C36 H36 119.8 . .
Cl1 C39 Cl2 115.4(6) . .
Cl1 C39 Cl3 109.5(7) . .
Cl1 C39 H39 108.0 . .
Cl2 C39 H39 108.0 . .
Cl3 C39 Cl2 107.9(5) . .
Cl3 C39 H39 108.0 . .

loop_
_geom_bond_atom_site_label_1
_geom_bond_atom_site_label_2
_geom_bond_distance
_geom_bond_site_symmetry_2
Dy1 Dy1 3.8347(5) 2_656
Dy1 O4 2.310(3) .
Dy1 O5 2.279(3) .
Dy1 O3 2.696(3) .
Dy1 O6 2.284(3) .
Dy1 O2 2.621(3) 2_656
Dy1 O7 2.279(3) .
Dy1 O1 2.288(3) .
Dy1 O1 2.320(3) 2_656
Cl1 C39 1.681(10) .
Cl6 C40 1.744(10) .
Cl4 C40 1.682(8) .
Cl2 C39 1.732(10) .
Cl5 C40 1.683(9) .
Cl3 C39 1.694(10) .
O4 C15 1.256(5) .
O5 C17 1.277(5) .
C38 H38 0.9300 .
C38 C33 1.377(8) .
C38 C37 1.386(9) .
O3 C1 1.428(6) .
O3 C2 1.361(6) .
C5 H5 0.9300 .
C5 C6 1.376(7) .
C5 C4 1.395(8) .
O6 C32 1.274(6) .
C12 H12 0.9300 .
C12 C11 1.350(10) .
C12 C13 1.381(8) .
C35 H35 0.9300 .
C35 C34 1.409(9) .
C35 C36 1.356(13) .
O2 Dy1 2.621(3) 2_656
O2 C6 1.384(6) .
O2 C8 1.393(6) .
C20 H20 0.9300 .
C20 C19 1.382(8) .
C20 C21 1.376(10) .
C19 H19 0.9300 .
C19 C18 1.379(7) .
C11 H11 0.9300 .
C11 C10 1.381(10) .
O7 C30 1.273(6) .
C18 C23 1.372(7) .
C18 C17 1.493(6) .
C26 H26 0.9300 .
C26 C25 1.369(9) .
C26 C27 1.383(10) .
C25 H25 0.9300 .
C25 C24 1.389(7) .
C13 H13 0.9300 .
C13 C14 1.372(7) .
C1 H1A 0.9600 .
C1 H1B 0.9600 .
C1 H1C 0.9600 .
C21 H21 0.9300 .
C21 C22 1.347(10) .
C27 H27 0.9300 .
C27 C28 1.388(8) .
C33 C32 1.486(7) .
C33 C34 1.365(8) .
C16 H16 0.9300 .
C16 C17 1.391(7) .
C16 C15 1.407(6) .
C3 H3 0.9300 .
C3 C4 1.357(8) .
C3 C2 1.387(7) .
O1 Dy1 2.320(3) 2_656
O1 C7 1.344(5) .
C40 H40 0.9800 .
C24 H24 0.9300 .
C24 C29 1.385(7) .
C28 H28 0.9300 .
C28 C29 1.385(7) .
C6 C7 1.375(7) .
C14 C15 1.496(6) .
C14 C9 1.376(7) .
C37 H37 0.9300 .
C37 C36 1.378(12) .
C23 H23 0.9300 .
C23 C22 1.379(8) .
C29 C30 1.490(7) .
C4 H4 0.9300 .
C32 C31 1.380(7) .
C34 H34 0.9300 .
C31 H31 0.9300 .
C31 C30 1.391(7) .
C10 H10 0.9300 .
C10 C9 1.363(8) .
C2 C7 1.405(6) .
C22 H22 0.9300 .
C9 H9 0.9300 .
C8 H8A 0.9600 .
C8 H8B 0.9600 .
C8 H8C 0.9600 .
C36 H36 0.9300 .
C39 H39 0.9800 .

loop_
_geom_torsion_atom_site_label_1
_geom_torsion_atom_site_label_2
_geom_torsion_atom_site_label_3
_geom_torsion_atom_site_label_4
_geom_torsion
_geom_torsion_site_symmetry_1
_geom_torsion_site_symmetry_4
Dy1 Dy1 O4 C15 172.0(4) 2_656 .
Dy1 Dy1 O5 C17 13.2(7) 2_656 .
Dy1 Dy1 O3 C1 179.6(5) 2_656 .
Dy1 Dy1 O3 C2 23.7(3) 2_656 .
Dy1 Dy1 O6 C32 82.5(5) 2_656 .
Dy1 Dy1 O7 C30 -94.8(5) 2_656 .
Dy1 Dy1 O1 C7 -171.6(4) 2_656 .
Dy1 O4 C15 C16 11.5(8) . .
Dy1 O4 C15 C14 -167.5(3) . .
Dy1 O5 C17 C18 -179.8(3) . .
Dy1 O5 C17 C16 -0.3(8) . .
Dy1 O3 C2 C3 169.5(4) . .
Dy1 O3 C2 C7 -8.8(5) . .
Dy1 O6 C32 C33 -173.7(4) . .
Dy1 O6 C32 C31 8.0(9) . .
Dy1 O2 C6 C5 159.1(4) 2_656 .
Dy1 O2 C6 C7 -20.6(5) 2_656 .
Dy1 O7 C30 C29 172.7(3) . .
Dy1 O7 C30 C31 -6.3(8) . .
Dy1 O1 C7 C6 23.5(5) 2_656 .
Dy1 O1 C7 C6 -165.5(3) . .
Dy1 O1 C7 C2 -155.4(3) 2_656 .
Dy1 O1 C7 C2 15.6(6) . .
O4 Dy1 O5 C17 4.6(4) . .
O4 Dy1 O3 C1 -90.8(5) . .
O4 Dy1 O3 C2 113.2(3) . .
O4 Dy1 O6 C32 -168.6(5) . .
O4 Dy1 O7 C30 161.5(4) . .
O4 Dy1 O1 Dy1 90.84(14) . 2_656
O4 Dy1 O1 C7 -80.8(3) . .
O5 Dy1 O4 C15 -10.3(4) . .
O5 Dy1 O3 C1 -15.4(5) . .
O5 Dy1 O3 C2 -171.3(3) . .
O5 Dy1 O6 C32 -105.7(5) . .
O5 Dy1 O7 C30 95.1(5) . .
O5 Dy1 O1 Dy1 152.92(15) . 2_656
O5 Dy1 O1 C7 -18.7(4) . .
C38 C33 C32 O6 -156.5(6) . .
C38 C33 C32 C31 21.8(9) . .
C38 C33 C34 C35 -1.0(11) . .
C38 C37 C36 C35 0.3(15) . .
O3 Dy1 O4 C15 76.9(5) . .
O3 Dy1 O5 C17 -66.8(5) . .
O3 Dy1 O6 C32 171.9(5) . .
O3 Dy1 O7 C30 12.7(6) . .
O3 Dy1 O1 Dy1 157.70(17) . 2_656
O3 Dy1 O1 C7 -13.9(3) . .
O3 C2 C7 O1 -2.2(6) . .
O3 C2 C7 C6 178.9(4) . .
C5 C6 C7 O1 -178.7(5) . .
C5 C6 C7 C2 0.2(7) . .
O6 Dy1 O4 C15 57.6(5) . .
O6 Dy1 O5 C17 -135.0(5) . .
O6 Dy1 O3 C1 74.8(5) . .
O6 Dy1 O3 C2 -81.2(3) . .
O6 Dy1 O7 C30 9.4(5) . .
O6 Dy1 O1 Dy1 -133.12(14) . 2_656
O6 Dy1 O1 C7 55.2(3) . .
O6 C32 C31 C30 1.4(9) . .
C12 C11 C10 C9 -1.5(12) . .
C12 C13 C14 C15 179.0(5) . .
C12 C13 C14 C9 0.5(9) . .
O2 Dy1 O4 C15 -92.0(5) 2_656 .
O2 Dy1 O5 C17 83.2(5) 2_656 .
O2 Dy1 O3 C1 -72.2(5) 2_656 .
O2 Dy1 O3 C2 131.9(3) 2_656 .
O2 Dy1 O6 C32 -37.5(6) 2_656 .
O2 Dy1 O7 C30 171.1(5) 2_656 .
O2 Dy1 O1 Dy1 18.20(19) 2_656 2_656
O2 Dy1 O1 C7 -153.4(3) 2_656 .
O2 C6 C7 O1 1.1(6) . .
O2 C6 C7 C2 180.0(4) . .
C20 C19 C18 C23 -2.2(9) . .
C20 C19 C18 C17 177.1(6) . .
C20 C21 C22 C23 0.1(13) . .
C19 C20 C21 C22 -0.8(12) . .
C19 C18 C23 C22 1.6(10) . .
C19 C18 C17 O5 -155.9(5) . .
C19 C18 C17 C16 24.5(8) . .
C11 C12 C13 C14 0.3(11) . .
C11 C10 C9 C14 2.3(11) . .
O7 Dy1 O4 C15 -82.7(5) . .
O7 Dy1 O5 C17 152.7(5) . .
O7 Dy1 O3 C1 71.4(5) . .
O7 Dy1 O3 C2 -84.5(3) . .
O7 Dy1 O6 C32 -10.4(5) . .
O7 Dy1 O1 Dy1 -65.94(15) . 2_656
O7 Dy1 O1 C7 122.4(3) . .
C18 C23 C22 C21 -0.6(12) . .
C26 C25 C24 C29 -0.2(9) . .
C26 C27 C28 C29 -1.2(10) . .
C25 C26 C27 C28 0.0(10) . .
C25 C24 C29 C28 -1.0(8) . .
C25 C24 C29 C30 178.1(5) . .
C13 C12 C11 C10 0.2(12) . .
C13 C14 C15 O4 -150.1(5) . .
C13 C14 C15 C16 30.8(7) . .
C13 C14 C9 C10 -1.9(9) . .
C1 O3 C2 C3 11.4(8) . .
C1 O3 C2 C7 -166.8(5) . .
C21 C20 C19 C18 1.8(10) . .
C27 C26 C25 C24 0.7(10) . .
C27 C28 C29 C24 1.7(9) . .
C27 C28 C29 C30 -177.4(5) . .
C33 C38 C37 C36 1.3(12) . .
C33 C32 C31 C30 -176.8(5) . .
C3 C2 C7 O1 179.5(5) . .
C3 C2 C7 C6 0.6(7) . .
O1 Dy1 O4 C15 138.0(5) . .
O1 Dy1 O4 C15 -154.6(5) 2_656 .
O1 Dy1 O5 C17 74.9(5) 2_656 .
O1 Dy1 O5 C17 -62.4(5) . .
O1 Dy1 O3 C1 167.4(5) . .
O1 Dy1 O3 C1 -166.9(4) 2_656 .
O1 Dy1 O3 C2 11.4(3) . .
O1 Dy1 O3 C2 37.1(3) 2_656 .
O1 Dy1 O6 C32 52.1(6) 2_656 .
O1 Dy1 O6 C32 107.6(5) . .
O1 Dy1 O7 C30 -123.0(5) 2_656 .
O1 Dy1 O7 C30 -63.9(5) . .
O1 Dy1 O1 Dy1 0.0 2_656 2_656
O1 Dy1 O1 C7 -171.6(4) 2_656 .
C24 C29 C30 O7 -21.4(7) . .
C24 C29 C30 C31 157.7(5) . .
C28 C29 C30 O7 157.7(5) . .
C28 C29 C30 C31 -23.3(8) . .
C6 C5 C4 C3 0.3(10) . .
C37 C38 C33 C32 178.5(6) . .
C37 C38 C33 C34 -0.9(10) . .
C23 C18 C17 O5 23.3(7) . .
C23 C18 C17 C16 -156.2(5) . .
C17 C18 C23 C22 -177.7(6) . .
C17 C16 C15 O4 -2.5(8) . .
C17 C16 C15 C14 176.5(5) . .
C4 C5 C6 O2 179.6(5) . .
C4 C5 C6 C7 -0.6(9) . .
C4 C3 C2 O3 -179.1(5) . .
C4 C3 C2 C7 -0.9(9) . .
C32 C33 C34 C35 179.6(7) . .
C32 C31 C30 O7 -2.1(9) . .
C32 C31 C30 C29 178.9(5) . .
C34 C35 C36 C37 -2.1(16) . .
C34 C33 C32 O6 22.8(8) . .
C34 C33 C32 C31 -158.8(6) . .
C2 C3 C4 C5 0.5(10) . .
C15 C16 C17 O5 -2.9(8) . .
C15 C16 C17 C18 176.6(5) . .
C15 C14 C9 C10 179.6(6) . .
C9 C14 C15 O4 28.3(7) . .
C9 C14 C15 C16 -150.7(5) . .
C8 O2 C6 C5 -11.0(8) . .
C8 O2 C6 C7 169.3(5) . .
C36 C35 C34 C33 2.5(15) . .
